data_2200967
loop_
_publ_author_name
'Robert B. Bates'
'S. V. Bhatwadekar'
'Zackary D. Crane'
'Christopher W. Dicus'
'S. K. Paknikar'
'Hugh D. Selby'
'Bilal A. Sufi'

_publ_section_title
6,7-<i>cis</i>-7,8-<i>trans</i>-3,3-Dimethyl-7-(5,5-dimethyl-3-oxo-1-cyclohexenyl)-6,8-diphenyl-1,2,3,4,5,6,7,8-octahydronaphthalen-1-one
_journal_issue 1
_journal_name_full 'Acta Crystallographica Section E'
_journal_page_first o18
_journal_page_last o19
_journal_paper_doi 10.1107/S1600536801020281
_journal_volume 58
_journal_year 2002
_chemical_formula_moiety 'C32 H36 O2'
_chemical_formula_sum 'C32 H36 O2'
_chemical_formula_weight 452.61
_chemical_name_systematic
;
 ?
;
_space_group_IT_number 14
_symmetry_cell_setting monoclinic
_symmetry_space_group_name_Hall '-P 2ybc'
_symmetry_space_group_name_H-M 'P 1 21/c 1'
_atom_sites_solution_hydrogens geom
_atom_sites_solution_primary direct
_atom_sites_solution_secondary difmap
_audit_creation_method SHELXL-97
_cell_angle_alpha 90
_cell_angle_beta 113.6900(10)
_cell_angle_gamma 90
_cell_formula_units_Z 4
_cell_length_a 12.2381(9)
_cell_length_b 21.8866(15)
_cell_length_c 10.3089(7)
_cell_measurement_reflns_used 4886
_cell_measurement_temperature 170(2)
_cell_measurement_theta_max 22.4
_cell_measurement_theta_min 2.4
_cell_volume 2528.6(3)
_computing_cell_refinement SMART
_computing_data_collection 'SMART (Bruker, 1997a)'
_computing_data_reduction 'SAINT (Bruker, 1997a)'
_computing_molecular_graphics SHELXTL
_computing_publication_material SHELXTL
_computing_structure_refinement SHELXTL
_computing_structure_solution 'SHELXTL (Bruker, 1997b)'
_diffrn_ambient_temperature 170(2)
_diffrn_measured_fraction_theta_full .999
_diffrn_measured_fraction_theta_max .999
_diffrn_measurement_device_type 'CCD area-detector'
_diffrn_measurement_method '\y and \w scans'
_diffrn_radiation_monochromator graphite
_diffrn_radiation_source 'fine-focus sealed tube'
_diffrn_radiation_type MoK\a
_diffrn_radiation_wavelength .71073
_diffrn_reflns_av_R_equivalents .099
_diffrn_reflns_av_sigmaI/netI .114
_diffrn_reflns_limit_h_max 14
_diffrn_reflns_limit_h_min -14
_diffrn_reflns_limit_k_max 26
_diffrn_reflns_limit_k_min -26
_diffrn_reflns_limit_l_max 12
_diffrn_reflns_limit_l_min -12
_diffrn_reflns_number 23714
_diffrn_reflns_theta_full 25.1
_diffrn_reflns_theta_max 25.1
_diffrn_reflns_theta_min 1.8
_diffrn_standards_decay_% .1
_diffrn_standards_interval_count 3636
_diffrn_standards_number 61
_exptl_absorpt_coefficient_mu .073
_exptl_absorpt_correction_type none
_exptl_crystal_colour colorless
_exptl_crystal_density_diffrn 1.193
_exptl_crystal_density_method 'not measured'
_exptl_crystal_description block
_exptl_crystal_F_000 976
_exptl_crystal_size_max .3
_exptl_crystal_size_mid .15
_exptl_crystal_size_min .1
_refine_diff_density_max .25
_refine_diff_density_min -.21
_refine_ls_extinction_coef .0024(8)
_refine_ls_extinction_expression Fc^*^=kFc[1+0.001xFc^2^\l^3^/sin(2\q)]^-1/4^
_refine_ls_extinction_method SHELXL
_refine_ls_goodness_of_fit_ref .94
_refine_ls_hydrogen_treatment mixed
_refine_ls_matrix_type full
_refine_ls_number_parameters 313
_refine_ls_number_reflns 4484
_refine_ls_number_restraints 0
_refine_ls_restrained_S_all .94
_refine_ls_R_factor_all .141
_refine_ls_R_factor_gt .047
_refine_ls_shift/su_max <0.001
_refine_ls_shift/su_mean .000
_refine_ls_structure_factor_coef Fsqd
_refine_ls_weighting_details 'calc w=1/[\s^2^(Fo^2^)+(0.0575P)^2^] where P=(Fo^2^+2Fc^2^)/3'
_refine_ls_weighting_scheme calc
_refine_ls_wR_factor_gt .104
_refine_ls_wR_factor_ref .139
_reflns_number_gt 2142
_reflns_number_total 4484
_reflns_threshold_expression I>\2s(I)
_cod_data_source_file tk6043.cif
_cod_data_source_block I
_cod_depositor_comments
;
The following automatic conversions were performed:
'_symmetry_cell_setting' value 'Monoclinic' changed to 'monoclinic'
according to '/home/saulius/struct/CIF-dictionaries/cif_core.dic'
dictionary named 'cif_core.dic' version 2.4.1 from 2010-06-29.

Automatic conversion script
Id: cif_fix_enum 1527 2010-12-29 10:47:43Z saulius 

The following automatic conversions were performed:

'_symmetry_cell_setting' value 'Monoclinic' changed to 'monoclinic'
according to /home/saulius/struct/CIF-dictionaries/cif_core.dic
dictionary named 'cif_core.dic' version 2.4.1 from 2010-06-29.

Automatic conversion script
Id: cif_fix_values 1715 2011-07-08 13:25:40Z adriana 
;
_cod_original_sg_symbol_H-M 'P 21/c'
_cod_database_code 2200967
_cod_database_fobs_code 2200967

loop_
_symmetry_equiv_pos_as_xyz
'x, y, z'
'-x, y+1/2, -z+1/2'
'-x, -y, -z'
'x, -y-1/2, z-1/2'

loop_
_atom_site_label
_atom_site_fract_x
_atom_site_fract_y
_atom_site_fract_z
_atom_site_U_iso_or_equiv
_atom_site_adp_type
_atom_site_calc_flag
_atom_site_refinement_flags
_atom_site_occupancy
_atom_site_disorder_assembly
_atom_site_disorder_group
_atom_site_type_symbol
O1 .36245(17) .74468(9) .8237(2) .0321(5) Uani d . 1 . . O
C9' .3943(2) 1.03903(12) .7511(3) .0228(7) Uani d . 1 . . C
C3' .2773(2) .89476(12) .8749(3) .0222(7) Uani d . 1 A . C
C4' .2047(2) .88207(12) .9595(3) .0255(7) Uani d . 1 . . C
H4'A .1368 .9110 .9294 .031 Uiso calc R 1 . . H
H4'B .2548 .8902 1.0606 .031 Uiso calc R 1 . . H
C5' .1556(2) .81676(12) .9458(3) .0255(7) Uani d . 1 . . C
C11' .5107(3) 1.11842(13) .7029(3) .0335(8) Uani d . 1 . . C
H11' .5833 1.1313 .6986 .040 Uiso calc R 1 . . H
C2' .3297(2) .85019(12) .8292(3) .0221(7) Uani d . 1 . . C
C7' .2868(3) .96076(12) .8406(3) .0260(7) Uani d . 1 . . C
H7'A .3015 .9857 .9261 .031 Uiso calc PR .886(7) A 1 H
H7'B .2099 .9740 .7661 .031 Uiso calc R 1 A 1 H
O3 .2961(16) .9985(8) .9559(19) .045(9) Uiso d P .114(7) A 2 O
C14' .3014(3) 1.08048(12) .7167(3) .0279(7) Uani d . 1 . . C
H14' .2287 1.0681 .7214 .034 Uiso calc R 1 . . H
C16' .1088(3) .80508(13) 1.0600(3) .0344(8) Uani d . 1 . . C
H116 .0778 .7633 1.0508 .052 Uiso calc R 1 . . H
H216 .0448 .8341 1.0490 .052 Uiso calc R 1 . . H
H316 .1738 .8103 1.1536 .052 Uiso calc R 1 . . H
C8' .3856(2) .97276(12) .7902(3) .0232(7) Uani d . 1 A . C
H8' .4624 .9630 .8717 .028 Uiso calc R 1 . . H
C1' .3195(2) .78592(13) .8677(3) .0243(7) Uani d . 1 . . C
C12' .4166(3) 1.15853(13) .6680(3) .0324(8) Uani d . 1 . . C
H12' .4235 1.1990 .6388 .039 Uiso calc R 1 . . H
C13' .3126(3) 1.13940(13) .6759(3) .0326(8) Uani d . 1 . . C
H13' .2476 1.1670 .6530 .039 Uiso calc R 1 . . H
C6' .2590(2) .77349(12) .9658(3) .0287(7) Uani d . 1 . . C
H6'A .3187 .7768 1.0647 .034 Uiso calc R 1 . . H
H6'B .2286 .7310 .9508 .034 Uiso calc R 1 . . H
C15' .0536(3) .80706(13) .8006(3) .0329(8) Uani d . 1 . . C
H115 .0240 .7651 .7937 .049 Uiso calc R 1 . . H
H215 .0827 .8143 .7261 .049 Uiso calc R 1 . . H
H315 -.0113 .8357 .7890 .049 Uiso calc R 1 . . H
C10' .5000(3) 1.05912(13) .7445(3) .0302(7) Uani d . 1 . . C
H10' .5657 1.0319 .7689 .036 Uiso calc R 1 . . H
C5 .1482(3) 1.00026(13) .3157(3) .0312(8) Uani d . 1 A . C
C10 .5730(3) .82195(13) .7023(3) .0306(8) Uani d . 1 A . C
H10A .5250 .8195 .6036 .037 Uiso calc R 1 . . H
C11 .6916(3) .80428(13) .7532(4) .0388(8) Uani d . 1 . . C
H11A .7244 .7896 .6897 .047 Uiso calc R 1 . . H
C15 .1685(3) 1.03352(15) .1968(3) .0446(9) Uani d . 1 . . C
H15A .0915 1.0466 .1245 .067 Uiso calc R 1 . . H
H15B .2078 1.0059 .1541 .067 Uiso calc R 1 . . H
H15C .2191 1.0694 .2356 .067 Uiso calc R 1 . . H
C6 .0726(3) .94340(13) .2578(3) .0347(8) Uani d . 1 . . C
H6A -.0083 .9562 .1919 .042 Uiso calc R 1 . . H
H6B .1080 .9195 .2028 .042 Uiso calc R 1 . . H
C12 .7617(3) .80811(14) .8955(4) .0406(9) Uani d . 1 . . C
H12A .8428 .7956 .9307 .049 Uiso calc R 1 . . H
C16 .0861(3) 1.04352(13) .3814(3) .0395(9) Uani d . 1 . . C
H16A .0714 1.0221 .4563 .059 Uiso calc R 1 . . H
H16B .0100 1.0571 .3082 .059 Uiso calc R 1 . . H
H16C .1372 1.0791 .4218 .059 Uiso calc R 1 . . H
C13 .7150(3) .82991(14) .9869(4) .0390(9) Uani d . 1 . . C
H13A .7642 .8330 1.0851 .047 Uiso calc R 1 . . H
C1 .0618(3) .90298(14) .3694(3) .0327(8) Uani d . 1 . . C
C2 .1644(2) .90066(13) .5062(3) .0284(7) Uani d . 1 . . C
H2A .1613 .8738 .5771 .034 Uiso calc R 1 . . H
C7 .3747(2) .92708(12) .6696(3) .0227(7) Uani d . 1 . . C
H7A .4435 .9354 .6434 .027 Uiso calc R 1 A . H
C9 .5233(2) .84313(12) .7937(3) .0239(7) Uani d . 1 . . C
C8 .3922(2) .86107(11) .7313(3) .0208(7) Uani d . 1 A . C
H8A .3524 .8334 .6484 .025 Uiso calc R 1 . . H
C14 .5957(3) .84752(13) .9367(3) .0308(8) Uani d . 1 A . C
H14A .5639 .8626 1.0007 .037 Uiso calc R 1 . . H
C3 .2624(2) .93474(12) .5356(3) .0228(7) Uani d . 1 A . C
C4 .2692(2) .97973(13) .4287(3) .0278(7) Uani d . 1 . . C
H4A .3164 .9612 .3803 .033 Uiso calc R 1 A . H
H4B .3129 1.0164 .4799 .033 Uiso calc R 1 . . H
O0 -.02593(19) .87050(10) .3461(2) .0470(6) Uani d . 1 . . O

loop_
_atom_site_aniso_label
_atom_site_aniso_U_11
_atom_site_aniso_U_22
_atom_site_aniso_U_33
_atom_site_aniso_U_12
_atom_site_aniso_U_13
_atom_site_aniso_U_23
O1 .0348(13) .0235(12) .0395(13) .0032(10) .0166(11) -.0008(10)
C9' .0243(17) .0183(16) .0221(16) -.0038(13) .0053(13) -.0033(13)
C3' .0208(16) .0221(16) .0202(16) -.0003(13) .0047(13) .0002(13)
C4' .0290(17) .0205(17) .0259(17) .0018(13) .0100(14) .0001(13)
C5' .0270(17) .0201(16) .0293(18) .0024(13) .0111(15) .0033(13)
C11' .0305(19) .0321(19) .038(2) -.0044(15) .0142(16) .0052(16)
C2' .0225(16) .0216(16) .0194(16) -.0024(13) .0056(13) .0001(13)
C7' .0334(18) .0190(16) .0256(17) -.0017(13) .0117(14) -.0021(13)
C14' .0296(18) .0219(17) .0312(18) -.0015(14) .0110(15) -.0037(14)
C16' .0373(19) .0293(18) .041(2) .0029(15) .0202(17) .0032(15)
C8' .0218(16) .0204(16) .0257(17) .0010(13) .0077(14) -.0013(13)
C1' .0215(16) .0209(17) .0246(18) .0027(13) .0030(14) -.0013(13)
C12' .039(2) .0209(17) .0354(19) -.0047(15) .0127(16) .0011(14)
C13' .0320(19) .0234(18) .042(2) .0017(14) .0140(16) -.0032(15)
C6' .0298(18) .0221(17) .0344(19) .0013(14) .0131(15) .0034(14)
C15' .0340(19) .0279(18) .0353(19) .0000(14) .0123(16) .0003(15)
C10' .0262(18) .0273(18) .0356(19) -.0009(14) .0107(15) .0029(15)
C5 .0352(19) .0284(17) .0242(18) .0029(15) .0058(15) .0017(14)
C10 .0301(19) .0290(18) .0355(19) .0046(15) .0160(16) -.0004(15)
C11 .036(2) .033(2) .055(2) .0050(16) .0262(19) .0036(17)
C15 .052(2) .041(2) .034(2) .0020(17) .0108(17) .0108(17)
C6 .0350(19) .037(2) .0252(18) .0028(15) .0045(15) .0011(15)
C12 .0264(19) .033(2) .061(3) .0031(15) .0154(19) .0065(18)
C16 .040(2) .0335(19) .037(2) .0122(16) .0071(16) .0037(16)
C13 .032(2) .039(2) .037(2) .0006(16) .0055(17) .0035(16)
C1 .0290(19) .0297(18) .035(2) .0009(15) .0077(16) -.0038(15)
C2 .0282(18) .0258(17) .0276(18) .0030(14) .0074(15) .0053(14)
C7 .0233(16) .0190(15) .0252(17) .0012(13) .0090(14) .0019(13)
C9 .0268(17) .0165(15) .0285(18) .0026(13) .0111(15) .0030(13)
C8 .0246(16) .0162(15) .0212(16) .0013(12) .0086(14) .0000(12)
C14 .0285(18) .0331(19) .0288(18) .0002(15) .0092(15) -.0008(15)
C3 .0249(17) .0197(16) .0229(16) .0046(13) .0088(14) -.0016(13)
C4 .0366(19) .0250(17) .0243(17) .0024(14) .0151(15) .0034(13)
O0 .0306(13) .0506(15) .0501(15) -.0087(12) .0059(12) -.0009(12)

loop_
_atom_type_symbol
_atom_type_description
_atom_type_scat_dispersion_real
_atom_type_scat_dispersion_imag
_atom_type_scat_source
C C .0033 .0016 'International Tables Vol C Tables 4.2.6.8 and 6.1.1.4'
H H .0000 .0000 'International Tables Vol C Tables 4.2.6.8 and 6.1.1.4'
O O .0106 .0060 'International Tables Vol C Tables 4.2.6.8 and 6.1.1.4'

loop_
_geom_angle_atom_site_label_1
_geom_angle_atom_site_label_2
_geom_angle_atom_site_label_3
_geom_angle
C14' C9' C10' 117.6(3)
C14' C9' C8' 123.8(2)
C10' C9' C8' 118.6(2)
C2' C3' C4' 122.9(2)
C2' C3' C7' 121.3(3)
C4' C3' C7' 115.8(2)
C3' C4' C5' 114.8(2)
C3' C4' H4'A 108.6
C5' C4' H4'A 108.6
C3' C4' H4'B 108.6
C5' C4' H4'B 108.6
H4'A C4' H4'B 107.5
C16' C5' C6' 109.9(2)
C16' C5' C15' 108.7(2)
C6' C5' C15' 110.6(2)
C16' C5' C4' 109.9(2)
C6' C5' C4' 107.0(2)
C15' C5' C4' 110.8(2)
C12' C11' C10' 120.2(3)
C12' C11' H11' 119.9
C10' C11' H11' 119.9
C3' C2' C1' 119.4(2)
C3' C2' C8 123.9(2)
C1' C2' C8 116.6(2)
O3 C7' C3' 110.5(8)
O3 C7' C8' 112.4(8)
C3' C7' C8' 113.3(2)
O3 C7' H7'A 5.7
C3' C7' H7'A 108.9
C8' C7' H7'A 108.9
O3 C7' H7'B 102.2
C3' C7' H7'B 108.9
C8' C7' H7'B 108.9
H7'A C7' H7'B 107.7
C13' C14' C9' 121.2(3)
C13' C14' H14' 119.4
C9' C14' H14' 119.4
C5' C16' H116 109.5
C5' C16' H216 109.5
H116 C16' H216 109.5
C5' C16' H316 109.5
H116 C16' H316 109.5
H216 C16' H316 109.5
C7' C8' C9' 113.9(2)
C7' C8' C7 109.7(2)
C9' C8' C7 113.2(2)
C7' C8' H8' 106.5
C9' C8' H8' 106.5
C7 C8' H8' 106.5
O1 C1' C2' 120.6(3)
O1 C1' C6' 121.3(2)
C2' C1' C6' 118.1(2)
C13' C12' C11' 119.2(3)
C13' C12' H12' 120.4
C11' C12' H12' 120.4
C12' C13' C14' 120.7(3)
C12' C13' H13' 119.6
C14' C13' H13' 119.6
C1' C6' C5' 113.8(2)
C1' C6' H6'A 108.8
C5' C6' H6'A 108.8
C1' C6' H6'B 108.8
C5' C6' H6'B 108.8
H6'A C6' H6'B 107.7
C5' C15' H115 109.5
C5' C15' H215 109.5
H115 C15' H215 109.5
C5' C15' H315 109.5
H115 C15' H315 109.5
H215 C15' H315 109.5
C11' C10' C9' 121.0(3)
C11' C10' H10' 119.5
C9' C10' H10' 119.5
C6 C5 C15 110.1(2)
C6 C5 C16 110.4(3)
C15 C5 C16 109.2(2)
C6 C5 C4 107.9(2)
C15 C5 C4 109.2(2)
C16 C5 C4 110.1(2)
C11 C10 C9 120.9(3)
C11 C10 H10A 119.5
C9 C10 H10A 119.5
C12 C11 C10 119.8(3)
C12 C11 H11A 120.1
C10 C11 H11A 120.1
C5 C15 H15A 109.5
C5 C15 H15B 109.5
H15A C15 H15B 109.5
C5 C15 H15C 109.5
H15A C15 H15C 109.5
H15B C15 H15C 109.5
C1 C6 C5 114.1(2)
C1 C6 H6A 108.7
C5 C6 H6A 108.7
C1 C6 H6B 108.7
C5 C6 H6B 108.7
H6A C6 H6B 107.6
C13 C12 C11 120.2(3)
C13 C12 H12A 119.9
C11 C12 H12A 119.9
C5 C16 H16A 109.5
C5 C16 H16B 109.5
H16A C16 H16B 109.5
C5 C16 H16C 109.5
H16A C16 H16C 109.5
H16B C16 H16C 109.5
C12 C13 C14 120.4(3)
C12 C13 H13A 119.8
C14 C13 H13A 119.8
O0 C1 C2 120.8(3)
O0 C1 C6 122.1(3)
C2 C1 C6 117.0(3)
C3 C2 C1 122.8(3)
C3 C2 H2A 118.6
C1 C2 H2A 118.6
C3 C7 C8' 114.3(2)
C3 C7 C8 113.6(2)
C8' C7 C8 108.4(2)
C3 C7 H7A 106.7
C8' C7 H7A 106.7
C8 C7 H7A 106.7
C14 C9 C10 118.5(3)
C14 C9 C8 123.1(3)
C10 C9 C8 118.3(2)
C2' C8 C9 114.1(2)
C2' C8 C7 113.3(2)
C9 C8 C7 111.1(2)
C2' C8 H8A 105.8
C9 C8 H8A 105.8
C7 C8 H8A 105.8
C9 C14 C13 120.2(3)
C9 C14 H14A 119.9
C13 C14 H14A 119.9
C2 C3 C4 120.4(3)
C2 C3 C7 123.1(3)
C4 C3 C7 116.3(2)
C3 C4 C5 115.2(2)
C3 C4 H4A 108.5
C5 C4 H4A 108.5
C3 C4 H4B 108.5
C5 C4 H4B 108.5
H4A C4 H4B 107.5

loop_
_geom_bond_atom_site_label_1
_geom_bond_atom_site_label_2
_geom_bond_site_symmetry_2
_geom_bond_distance
_geom_bond_publ_flag
O1 C1' . 1.220(3) ?
C9' C14' . 1.384(4) ?
C9' C10' . 1.393(4) ?
C9' C8' . 1.520(4) ?
C3' C2' . 1.351(4) ?
C3' C4' . 1.500(4) ?
C3' C7' . 1.503(4) ?
C4' C5' . 1.535(3) ?
C4' H4'A . .9900 ?
C4' H4'B . .9900 ?
C5' C16' . 1.524(4) ?
C5' C6' . 1.527(4) ?
C5' C15' . 1.531(4) ?
C11' C12' . 1.377(4) ?
C11' C10' . 1.390(4) ?
C11' H11' . .9500 ?
C2' C1' . 1.480(4) ?
C2' C8 . 1.510(3) ?
C7' O3 . 1.414(18) ?
C7' C8' . 1.518(4) ?
C7' H7'A . .9900 ?
C7' H7'B . .9900 ?
C14' C13' . 1.380(4) ?
C14' H14' . .9500 ?
C16' H116 . .9800 ?
C16' H216 . .9800 ?
C16' H316 . .9800 ?
C8' C7 . 1.558(4) ?
C8' H8' . 1.0000 ?
C1' C6' . 1.498(4) ?
C12' C13' . 1.373(4) ?
C12' H12' . .9500 ?
C13' H13' . .9500 ?
C6' H6'A . .9900 ?
C6' H6'B . .9900 ?
C15' H115 . .9800 ?
C15' H215 . .9800 ?
C15' H315 . .9800 ?
C10' H10' . .9500 ?
C5 C6 . 1.522(4) ?
C5 C15 . 1.530(4) ?
C5 C16 . 1.531(4) ?
C5 C4 . 1.538(4) ?
C10 C11 . 1.386(4) ?
C10 C9 . 1.390(4) ?
C10 H10A . .9500 ?
C11 C12 . 1.373(4) ?
C11 H11A . .9500 ?
C15 H15A . .9800 ?
C15 H15B . .9800 ?
C15 H15C . .9800 ?
C6 C1 . 1.499(4) ?
C6 H6A . .9900 ?
C6 H6B . .9900 ?
C12 C13 . 1.370(4) ?
C12 H12A . .9500 ?
C16 H16A . .9800 ?
C16 H16B . .9800 ?
C16 H16C . .9800 ?
C13 C14 . 1.392(4) ?
C13 H13A . .9500 ?
C1 O0 . 1.228(3) ?
C1 C2 . 1.464(4) ?
C2 C3 . 1.340(4) ?
C2 H2A . .9500 ?
C7 C3 . 1.516(4) ?
C7 C8 . 1.558(3) ?
C7 H7A . 1.0000 ?
C9 C14 . 1.385(4) ?
C9 C8 . 1.522(4) ?
C8 H8A . 1.0000 ?
C14 H14A . .9500 ?
C3 C4 . 1.505(4) ?
C4 H4A . .9900 ?
C4 H4B . .9900 ?

loop_
_geom_torsion_atom_site_label_1
_geom_torsion_atom_site_label_2
_geom_torsion_atom_site_label_3
_geom_torsion_atom_site_label_4
_geom_torsion
C2' C3' C4' C5' -21.3(4)
C7' C3' C4' C5' 157.6(2)
C3' C4' C5' C16' 167.1(2)
C3' C4' C5' C6' 47.9(3)
C3' C4' C5' C15' -72.8(3)
C4' C3' C2' C1' -2.2(4)
C7' C3' C2' C1' 179.0(2)
C4' C3' C2' C8 173.4(2)
C7' C3' C2' C8 -5.4(4)
C2' C3' C7' O3 -143.5(8)
C4' C3' C7' O3 37.6(8)
C2' C3' C7' C8' -16.3(4)
C4' C3' C7' C8' 164.8(2)
C10' C9' C14' C13' .7(4)
C8' C9' C14' C13' -177.1(3)
O3 C7' C8' C9' -55.5(8)
C3' C7' C8' C9' 178.4(2)
O3 C7' C8' C7 176.5(8)
C3' C7' C8' C7 50.4(3)
C14' C9' C8' C7' -21.1(4)
C10' C9' C8' C7' 161.1(2)
C14' C9' C8' C7 105.1(3)
C10' C9' C8' C7 -72.7(3)
C3' C2' C1' O1 177.4(3)
C8 C2' C1' O1 1.5(4)
C3' C2' C1' C6' -4.7(4)
C8 C2' C1' C6' 179.4(2)
C10' C11' C12' C13' .5(5)
C11' C12' C13' C14' -.7(5)
C9' C14' C13' C12' .1(4)
O1 C1' C6' C5' -147.1(3)
C2' C1' C6' C5' 35.0(3)
C16' C5' C6' C1' -173.9(2)
C15' C5' C6' C1' 66.1(3)
C4' C5' C6' C1' -54.6(3)
C12' C11' C10' C9' .3(4)
C14' C9' C10' C11' -.9(4)
C8' C9' C10' C11' 177.0(3)
C9 C10 C11 C12 -.5(4)
C15 C5 C6 C1 172.0(2)
C16 C5 C6 C1 -67.4(3)
C4 C5 C6 C1 52.9(3)
C10 C11 C12 C13 -.7(5)
C11 C12 C13 C14 .9(5)
C5 C6 C1 O0 151.3(3)
C5 C6 C1 C2 -32.6(4)
O0 C1 C2 C3 179.2(3)
C6 C1 C2 C3 3.1(4)
C7' C8' C7 C3 65.0(3)
C9' C8' C7 C3 -63.4(3)
C7' C8' C7 C8 -62.8(3)
C9' C8' C7 C8 168.8(2)
C11 C10 C9 C14 1.4(4)
C11 C10 C9 C8 -179.3(3)
C3' C2' C8 C9 120.0(3)
C1' C2' C8 C9 -64.3(3)
C3' C2' C8 C7 -8.5(4)
C1' C2' C8 C7 167.2(2)
C14 C9 C8 C2' -32.4(4)
C10 C9 C8 C2' 148.3(2)
C14 C9 C8 C7 97.2(3)
C10 C9 C8 C7 -82.1(3)
C3 C7 C8 C2' -86.7(3)
C8' C7 C8 C2' 41.5(3)
C3 C7 C8 C9 143.3(2)
C8' C7 C8 C9 -88.5(3)
C10 C9 C14 C13 -1.1(4)
C8 C9 C14 C13 179.5(3)
C12 C13 C14 C9 .0(4)
C1 C2 C3 C4 2.5(4)
C1 C2 C3 C7 -172.2(3)
C8' C7 C3 C2 -97.2(3)
C8 C7 C3 C2 27.9(4)
C8' C7 C3 C4 87.9(3)
C8 C7 C3 C4 -147.0(2)
C2 C3 C4 C5 21.3(4)
C7 C3 C4 C5 -163.6(2)
C6 C5 C4 C3 -47.5(3)
C15 C5 C4 C3 -167.1(2)
C16 C5 C4 C3 73.0(3)
